data_7034232
loop_
_publ_author_name
'Osten, K. M.'
'Aluthge, D. C.'
'Mehrkhodavandi, P.'

_publ_section_title
;
 The effect of steric changes on the isoselectivity of dinuclear indium
 catalysts for lactide polymerization.
;
_journal_issue 13
_journal_name_full 'Dalton transactions (Cambridge, England : 2003)'
_journal_page_first 6126
_journal_page_last 6139
_journal_paper_doi 10.1039/c5dt00222b
_journal_volume 44
_journal_year 2015
_chemical_formula_sum 'C23.25 H32.5 Cl In0.5 N O0.5'
_chemical_formula_weight 426.86
_chemical_name_systematic
;
 ?
;
_chemical_properties_physical 'Air-sensitive, Moisture-sensitive, Oxygen-sensitive'
_space_group_crystal_system triclinic
_space_group_IT_number 2
_space_group_name_Hall '-P 1'
_space_group_name_H-M_alt 'P -1'
_symmetry_space_group_name_Hall '-P 1'
_symmetry_space_group_name_H-M 'P -1'
_atom_sites_solution_hydrogens mixed
_audit_creation_method SHELXL-2012
_audit_update_record
;
2015-01-16 deposited with the CCDC.
2015-01-28 downloaded from the CCDC.
;
_cell_angle_alpha 89.620(3)
_cell_angle_beta 73.121(3)
_cell_angle_gamma 73.901(3)
_cell_formula_units_Z 4
_cell_length_a 10.0632(12)
_cell_length_b 14.7651(17)
_cell_length_c 15.5923(19)
_cell_measurement_reflns_used 9737
_cell_measurement_temperature 90(1)
_cell_measurement_theta_max 30.58
_cell_measurement_theta_min 2.26
_cell_volume 2123.1(4)
_computing_structure_refinement 'SHELXL-2012 (Sheldrick, 2012)'
_diffrn_ambient_temperature 90(1)
_diffrn_measured_fraction_theta_full 1.000
_diffrn_measured_fraction_theta_max 0.997
_diffrn_measurement_device_type 'Bruker APEX-DUO'
_diffrn_radiation_type MoK\a
_diffrn_radiation_wavelength 0.71073
_diffrn_reflns_av_R_equivalents 0.0662
_diffrn_reflns_av_unetI/netI 0.0587
_diffrn_reflns_Laue_measured_fraction_full 1.000
_diffrn_reflns_Laue_measured_fraction_max 0.997
_diffrn_reflns_limit_h_max 14
_diffrn_reflns_limit_h_min -14
_diffrn_reflns_limit_k_max 21
_diffrn_reflns_limit_k_min -21
_diffrn_reflns_limit_l_max 22
_diffrn_reflns_limit_l_min -22
_diffrn_reflns_number 76944
_diffrn_reflns_point_group_measured_fraction_full 1.000
_diffrn_reflns_point_group_measured_fraction_max 0.997
_diffrn_reflns_theta_full 25.242
_diffrn_reflns_theta_max 30.662
_diffrn_reflns_theta_min 1.369
_exptl_absorpt_coefficient_mu 0.719
_exptl_absorpt_correction_T_max 0.6685
_exptl_absorpt_correction_T_min 0.5664
_exptl_absorpt_correction_type multi-scan
_exptl_crystal_colour yellow
_exptl_crystal_density_diffrn 1.335
_exptl_crystal_description needles
_exptl_crystal_F_000 898
_exptl_crystal_recrystallization_method 'Re-crystallisation from solvent: '
_exptl_crystal_size_max 0.71
_exptl_crystal_size_mid 0.65
_exptl_crystal_size_min 0.56
_refine_diff_density_max 0.608
_refine_diff_density_min -0.477
_refine_diff_density_rms 0.076
_refine_ls_extinction_method none
_refine_ls_goodness_of_fit_ref 0.926
_refine_ls_hydrogen_treatment mixed
_refine_ls_matrix_type full
_refine_ls_number_parameters 572
_refine_ls_number_reflns 13104
_refine_ls_number_restraints 1096
_refine_ls_restrained_S_all 0.897
_refine_ls_R_factor_all 0.0381
_refine_ls_R_factor_gt 0.0282
_refine_ls_shift/su_max 0.002
_refine_ls_shift/su_mean 0.000
_refine_ls_structure_factor_coef Fsqd
_refine_ls_weighting_details
;
 w=1/[\s^2^(Fo^2^)+(0.0139P)^2^]
 where P=(Fo^2^+2Fc^2^)/3
;
_refine_ls_weighting_scheme calc
_refine_ls_wR_factor_gt 0.0486
_refine_ls_wR_factor_ref 0.0505
_reflns_Friedel_coverage 0.000
_reflns_number_gt 10775
_reflns_number_total 13104
_reflns_threshold_expression 'I > 2\s(I)'
_cod_data_source_file c5dt00222b2.cif
_cod_data_source_block shelx
_cod_depositor_comments
;
The following automatic conversions were performed:

'_exptl_absorpt_correction_type' value 'Multi-scan' changed to
'multi-scan' according to
/usr/data/users/saulius/crontab/automatic-downloads/rss-feeds/RSC/lib/dictionaries/cif_core.dic
dictionary named 'cif_core.dic' version 2.4.2 from 2011-04-26.

Automatic conversion script
Id: cif_fix_values 3086 2015-02-26 13:12:21Z robertas 

 Adding full bibliography for 7034231--7034234.cif.
;
_cod_original_formula_sum 'C23.25 H32.50 Cl In0.50 N O0.50'
_cod_database_code 7034232
_shelx_space_group_comment
;
The symmetry employed for this shelxl refinement is uniquely defined
by the following loop, which should always be used as a source of
symmetry information in preference to the above space-group names.
They are only intended as comments.
;
_shelxl_version_number 2012-9

loop_
_space_group_symop_operation_xyz
'x, y, z'
'-x, -y, -z'

loop_
_atom_site_label
_atom_site_type_symbol
_atom_site_fract_x
_atom_site_fract_y
_atom_site_fract_z
_atom_site_U_iso_or_equiv
_atom_site_adp_type
_atom_site_occupancy
_atom_site_site_symmetry_order
_atom_site_calc_flag
_atom_site_refinement_flags_posn
_atom_site_refinement_flags_adp
_atom_site_refinement_flags_occupancy
_atom_site_disorder_assembly
_atom_site_disorder_group
C1 C 0.37000(17) 0.24748(11) 0.00444(11) 0.0187(3) Uani 1 1 d . U . . .
H1A H 0.3134 0.2057 0.0010 0.028 Uiso 1 1 calc R U . . .
H1B H 0.3168 0.2946 0.0536 0.028 Uiso 1 1 calc R U . . .
H1C H 0.4595 0.2120 0.0138 0.028 Uiso 1 1 calc R U . . .
C2 C 0.47176(16) 0.21832(11) -0.15571(11) 0.0180(3) Uani 1 1 d . U . . .
H2A H 0.5650 0.1831 -0.1514 0.027 Uiso 1 1 calc R U . . .
H2B H 0.4834 0.2462 -0.2122 0.027 Uiso 1 1 calc R U . . .
H2C H 0.4122 0.1767 -0.1517 0.027 Uiso 1 1 calc R U . . .
C3 C 0.50010(16) 0.49191(10) -0.24339(10) 0.0117(3) Uani 1 1 d . U . . .
H3A H 0.5708 0.5208 -0.2339 0.014 Uiso 1 1 calc R U . . .
H3B H 0.4383 0.5364 -0.2716 0.014 Uiso 1 1 calc R U . . .
C4 C 0.57764(15) 0.40307(10) -0.30496(10) 0.0101(3) Uani 1 1 d . U . . .
C5 C 0.68804(15) 0.33328(10) -0.28410(10) 0.0099(3) Uani 1 1 d . U . . .
C6 C 0.76771(15) 0.25318(10) -0.34677(10) 0.0095(3) Uani 1 1 d . U . . .
C7 C 0.72092(15) 0.24405(10) -0.42128(10) 0.0106(3) Uani 1 1 d . U . . .
H7 H 0.7711 0.1912 -0.4617 0.013 Uiso 1 1 calc R U . . .
C8 C 0.60336(15) 0.30918(10) -0.43940(10) 0.0108(3) Uani 1 1 d . U . . .
C9 C 0.53540(15) 0.38997(10) -0.38073(10) 0.0117(3) Uani 1 1 d . U . . .
H9 H 0.4601 0.4364 -0.3921 0.014 Uiso 1 1 calc R U . . .
C10 C 0.55530(16) 0.29030(11) -0.52080(10) 0.0147(3) Uani 1 1 d . U . . .
C11 C 0.5276(2) 0.19307(12) -0.51776(13) 0.0275(4) Uani 1 1 d . U . . .
H11A H 0.4539 0.1915 -0.4630 0.041 Uiso 1 1 calc R U . . .
H11B H 0.6155 0.1449 -0.5202 0.041 Uiso 1 1 calc R U . . .
H11C H 0.4961 0.1820 -0.5682 0.041 Uiso 1 1 calc R U . . .
C12 C 0.6750(2) 0.29085(14) -0.60830(12) 0.0321(4) Uani 1 1 d . U . . .
H12A H 0.6466 0.2755 -0.6588 0.048 Uiso 1 1 calc R U . . .
H12B H 0.7636 0.2449 -0.6080 0.048 Uiso 1 1 calc R U . . .
H12C H 0.6896 0.3525 -0.6127 0.048 Uiso 1 1 calc R U . . .
C13 C 0.41682(18) 0.36491(12) -0.52361(12) 0.0249(4) Uani 1 1 d . U . . .
H13A H 0.3394 0.3647 -0.4704 0.037 Uiso 1 1 calc R U . . .
H13B H 0.3914 0.3507 -0.5757 0.037 Uiso 1 1 calc R U . . .
H13C H 0.4328 0.4262 -0.5265 0.037 Uiso 1 1 calc R U . . .
C14 C 0.29731(15) 0.42774(10) -0.16364(10) 0.0121(3) Uani 1 1 d . U . . .
H14 H 0.3369 0.3893 -0.2212 0.014 Uiso 1 1 calc R U . . .
C15 C 0.26434(15) 0.36158(10) -0.08973(10) 0.0130(3) Uani 1 1 d . U . . .
H15 H 0.2164 0.4009 -0.0328 0.016 Uiso 1 1 calc R U . . .
C16 C 0.15592(16) 0.31399(11) -0.10647(11) 0.0159(3) Uani 1 1 d . U . . .
H16A H 0.1992 0.2757 -0.1633 0.019 Uiso 1 1 calc R U . . .
H16B H 0.1336 0.2726 -0.0592 0.019 Uiso 1 1 calc R U . . .
C17 C 0.01655(17) 0.38700(12) -0.10864(11) 0.0211(4) Uani 1 1 d . U . . .
H17A H -0.0486 0.3550 -0.1214 0.025 Uiso 1 1 calc R U . . .
H17B H -0.0310 0.4218 -0.0502 0.025 Uiso 1 1 calc R U . . .
C18 C 0.04736(17) 0.45559(12) -0.17969(12) 0.0223(4) Uani 1 1 d . U . . .
H18A H -0.0419 0.5042 -0.1764 0.027 Uiso 1 1 calc R U . . .
H18B H 0.0832 0.4220 -0.2389 0.027 Uiso 1 1 calc R U . . .
C19 C 0.15957(16) 0.50183(11) -0.16640(11) 0.0172(3) Uani 1 1 d . U . . .
H19A H 0.1829 0.5413 -0.2153 0.021 Uiso 1 1 calc R U . . .
H19B H 0.1187 0.5420 -0.1106 0.021 Uiso 1 1 calc R U . . .
C20 C 0.90203(15) 0.18128(10) -0.33382(10) 0.0097(3) Uani 1 1 d . U . . .
C21 C 0.97476(15) 0.10234(10) -0.41153(10) 0.0126(3) Uani 1 1 d . U . . .
H21A H 0.9065 0.0680 -0.4144 0.015 Uiso 1 1 calc R U . . .
H21B H 1.0004 0.1306 -0.4681 0.015 Uiso 1 1 calc R U . . .
C22 C 1.11118(16) 0.03328(11) -0.39865(10) 0.0143(3) Uani 1 1 d . U . . .
H22 H 1.1544 -0.0155 -0.4490 0.017 Uiso 1 1 calc R U . . .
C23 C 1.07192(16) -0.01366(11) -0.31063(11) 0.0157(3) Uani 1 1 d . U . . .
H23A H 1.1585 -0.0572 -0.3025 0.019 Uiso 1 1 calc R U . . .
H23B H 1.0046 -0.0490 -0.3125 0.019 Uiso 1 1 calc R U . . .
C24 C 1.00252(16) 0.06313(10) -0.23235(10) 0.0129(3) Uani 1 1 d . U . . .
H24 H 0.9765 0.0338 -0.1757 0.016 Uiso 1 1 calc R U . . .
C25 C 0.86610(15) 0.13190(10) -0.24574(10) 0.0115(3) Uani 1 1 d . U . . .
H25A H 0.8211 0.1793 -0.1952 0.014 Uiso 1 1 calc R U . . .
H25B H 0.7974 0.0976 -0.2474 0.014 Uiso 1 1 calc R U . . .
C26 C 1.10980(16) 0.11835(11) -0.22916(10) 0.0138(3) Uani 1 1 d . U . . .
H26A H 1.1959 0.0759 -0.2194 0.017 Uiso 1 1 calc R U . . .
H26B H 1.0659 0.1670 -0.1796 0.017 Uiso 1 1 calc R U . . .
C27 C 1.15182(16) 0.16402(11) -0.31793(10) 0.0136(3) Uani 1 1 d . U . . .
H27 H 1.2214 0.1984 -0.3157 0.016 Uiso 1 1 calc R U . . .
C28 C 1.22142(15) 0.08651(11) -0.39597(10) 0.0158(3) Uani 1 1 d . U . . .
H28A H 1.3077 0.0429 -0.3875 0.019 Uiso 1 1 calc R U . . .
H28B H 1.2494 0.1146 -0.4523 0.019 Uiso 1 1 calc R U . . .
C29 C 1.01648(15) 0.23291(10) -0.33188(10) 0.0120(3) Uani 1 1 d . U . . .
H29A H 1.0432 0.2615 -0.3881 0.014 Uiso 1 1 calc R U . . .
H29B H 0.9748 0.2829 -0.2836 0.014 Uiso 1 1 calc R U . . .
C30 C 0.0377(2) 0.76726(13) 0.83666(14) 0.0398(5) Uani 1 1 d . U . . .
H30A H 0.0954 0.7858 0.7827 0.060 Uiso 1 1 calc R U . . .
H30B H -0.0080 0.7233 0.8213 0.060 Uiso 1 1 calc R U . . .
H30C H 0.0985 0.7379 0.8724 0.060 Uiso 1 1 calc R U . . .
C31 C -0.07643(17) 0.85309(11) 0.88927(11) 0.0186(3) Uani 1 1 d . U . . .
C32 C -0.19774(18) 0.89580(11) 0.86183(11) 0.0199(4) Uani 1 1 d . U . . .
H32 H -0.2074 0.8714 0.8099 0.024 Uiso 1 1 calc R U . . .
C33 C -0.30389(18) 0.97403(12) 0.91092(12) 0.0216(4) Uani 1 1 d . U . . .
H33 H -0.3844 1.0017 0.8920 0.026 Uiso 1 1 calc R U . . .
C34 C -0.29045(18) 1.01109(12) 0.98795(12) 0.0236(4) Uani 1 1 d . U . . .
H34 H -0.3616 1.0638 1.0209 0.028 Uiso 1 1 calc R U . . .
C35 C -0.17058(19) 0.96949(12) 1.01581(11) 0.0218(4) Uani 1 1 d . U . . .
H35 H -0.1611 0.9943 1.0677 0.026 Uiso 1 1 calc R U . . .
C36 C -0.06483(17) 0.89123(12) 0.96705(11) 0.0198(4) Uani 1 1 d . U . . .
H36 H 0.0152 0.8637 0.9865 0.024 Uiso 1 1 calc R U . . .
C38 C 0.60465(18) 0.91852(13) 0.69236(11) 0.0226(4) Uani 1 1 d D U . . .
C37 C 0.5694(5) 1.0225(3) 0.6729(4) 0.0315(11) Uani 0.669(7) 1 d D U P A 1
H37A H 0.6356 1.0506 0.6883 0.047 Uiso 0.669(7) 1 calc R U P A 1
H37B H 0.4720 1.0550 0.7079 0.047 Uiso 0.669(7) 1 calc R U P A 1
H37C H 0.5785 1.0273 0.6101 0.047 Uiso 0.669(7) 1 calc R U P A 1
C39 C 0.5088(7) 0.8874(4) 0.7580(5) 0.0274(14) Uani 0.669(7) 1 d D U P A 1
H39 H 0.4207 0.9297 0.7900 0.033 Uiso 0.669(7) 1 calc R U P A 1
C40 C 0.5400(5) 0.7947(4) 0.7775(3) 0.0364(11) Uani 0.669(7) 1 d D U P A 1
H40 H 0.4745 0.7741 0.8228 0.044 Uiso 0.669(7) 1 calc R U P A 1
C41 C 0.6689(7) 0.7331(4) 0.7294(4) 0.0368(14) Uani 0.669(7) 1 d D U P A 1
H41 H 0.6911 0.6697 0.7412 0.044 Uiso 0.669(7) 1 calc R U P A 1
C42 C 0.7664(5) 0.7650(3) 0.6632(3) 0.0348(10) Uani 0.669(7) 1 d D U P A 1
H42 H 0.8539 0.7227 0.6304 0.042 Uiso 0.669(7) 1 calc R U P A 1
C43 C 0.7358(4) 0.8580(3) 0.6454(3) 0.0246(9) Uani 0.669(7) 1 d D U P A 1
H43 H 0.8029 0.8797 0.6022 0.029 Uiso 0.669(7) 1 calc R U P A 1
C37B C 0.6209(13) 1.0051(7) 0.6467(8) 0.056(4) Uani 0.331(7) 1 d D U P A 2
H37D H 0.7133 0.9908 0.6013 0.084 Uiso 0.331(7) 1 calc R U P A 2
H37E H 0.6147 1.0533 0.6900 0.084 Uiso 0.331(7) 1 calc R U P A 2
H37F H 0.5450 1.0273 0.6192 0.084 Uiso 0.331(7) 1 calc R U P A 2
C39B C 0.4847(11) 0.9117(6) 0.7630(8) 0.0082(16) Uani 0.331(7) 1 d D U P A 2
H39B H 0.4102 0.9669 0.7863 0.010 Uiso 0.331(7) 1 calc R U P A 2
C40B C 0.4698(10) 0.8277(5) 0.8006(5) 0.0259(17) Uani 0.331(7) 1 d D U P A 2
H40B H 0.3863 0.8279 0.8463 0.031 Uiso 0.331(7) 1 calc R U P A 2
C41B C 0.5799(12) 0.7437(5) 0.7696(7) 0.036(2) Uani 0.331(7) 1 d D U P A 2
H41B H 0.5718 0.6883 0.7966 0.043 Uiso 0.331(7) 1 calc R U P A 2
C42B C 0.7026(13) 0.7421(7) 0.6980(7) 0.038(3) Uani 0.331(7) 1 d D U P A 2
H42B H 0.7768 0.6864 0.6762 0.045 Uiso 0.331(7) 1 calc R U P A 2
C43B C 0.7094(8) 0.8279(5) 0.6605(6) 0.035(2) Uani 0.331(7) 1 d D U P A 2
H43B H 0.7883 0.8260 0.6107 0.042 Uiso 0.331(7) 1 calc R U P A 2
N1 N 0.40982(13) 0.47202(9) -0.15441(8) 0.0102(3) Uani 1 1 d . U . . .
N2 N 0.40129(13) 0.29426(8) -0.08096(8) 0.0115(3) Uani 1 1 d . U . . .
O1 O 0.71797(10) 0.34319(7) -0.20654(7) 0.0109(2) Uani 1 1 d . U . . .
Cl1 Cl 0.64354(4) 0.52992(3) -0.06806(2) 0.01290(7) Uani 1 1 d . U . . .
Cl2 Cl 0.69810(4) 0.29030(3) 0.00657(3) 0.01822(8) Uani 1 1 d . U . . .
In1 In 0.55968(2) 0.38347(2) -0.08234(2) 0.00915(3) Uani 1 1 d . U . . .
C44 C 0.0771(5) 0.5685(3) 0.6212(3) 0.0353(10) Uani 0.5 1 d . U P B -1
H44A H 0.0261 0.5506 0.6778 0.053 Uiso 0.5 1 calc R U P B -1
H44B H 0.0529 0.6362 0.6223 0.053 Uiso 0.5 1 calc R U P B -1
H44C H 0.1797 0.5427 0.6107 0.053 Uiso 0.5 1 calc R U P B -1
C45 C 0.0342(4) 0.5310(3) 0.5470(3) 0.0216(8) Uani 0.5 1 d . U P B -1
C46 C 0.0918(5) 0.5469(3) 0.4597(3) 0.0189(9) Uani 0.5 1 d . U P B -1
H46 H 0.1575 0.5823 0.4463 0.023 Uiso 0.5 1 calc R U P B -1
C47 C 0.0553(4) 0.5118(3) 0.3902(3) 0.0222(9) Uani 0.5 1 d . U P B -1
H47 H 0.0967 0.5230 0.3311 0.027 Uiso 0.5 1 calc R U P B -1
C48 C -0.0436(5) 0.4598(3) 0.4101(3) 0.0240(9) Uani 0.5 1 d . U P B -1
H48 H -0.0701 0.4368 0.3641 0.029 Uiso 0.5 1 calc R U P B -1
C49 C -0.1029(5) 0.4419(3) 0.4973(3) 0.0240(9) Uani 0.5 1 d . U P B -1
H49 H -0.1682 0.4062 0.5100 0.029 Uiso 0.5 1 calc R U P B -1
C50 C -0.0655(4) 0.4773(3) 0.5670(3) 0.0196(9) Uani 0.5 1 d . U P B -1
H50 H -0.1060 0.4656 0.6262 0.023 Uiso 0.5 1 calc R U P B -1
H1 H 0.3683(17) 0.5243(11) -0.1206(10) 0.010(4) Uiso 1 1 d . . . . .

loop_
_atom_site_aniso_label
_atom_site_aniso_U_11
_atom_site_aniso_U_22
_atom_site_aniso_U_33
_atom_site_aniso_U_23
_atom_site_aniso_U_13
_atom_site_aniso_U_12
C1 0.0193(8) 0.0194(9) 0.0195(9) 0.0070(7) -0.0060(7) -0.0089(7)
C2 0.0150(8) 0.0120(8) 0.0244(9) -0.0054(7) -0.0014(7) -0.0047(6)
C3 0.0135(7) 0.0102(7) 0.0113(7) 0.0006(6) -0.0035(6) -0.0034(6)
C4 0.0114(7) 0.0080(7) 0.0100(7) 0.0003(6) -0.0015(6) -0.0032(6)
C5 0.0091(7) 0.0122(7) 0.0088(7) 0.0004(6) -0.0011(6) -0.0055(6)
C6 0.0090(7) 0.0094(7) 0.0103(7) 0.0016(6) -0.0026(6) -0.0032(6)
C7 0.0104(7) 0.0096(7) 0.0105(7) -0.0017(6) -0.0013(6) -0.0029(6)
C8 0.0120(7) 0.0121(7) 0.0097(7) 0.0018(6) -0.0039(6) -0.0051(6)
C9 0.0109(7) 0.0110(7) 0.0135(8) 0.0037(6) -0.0038(6) -0.0034(6)
C10 0.0159(8) 0.0160(8) 0.0129(8) -0.0011(6) -0.0084(6) -0.0015(6)
C11 0.0321(10) 0.0204(9) 0.0366(11) -0.0039(8) -0.0236(9) -0.0042(8)
C12 0.0314(11) 0.0468(13) 0.0140(9) 0.0017(8) -0.0086(8) -0.0028(9)
C13 0.0263(9) 0.0236(9) 0.0251(10) -0.0045(8) -0.0173(8) 0.0023(8)
C14 0.0090(7) 0.0133(8) 0.0140(8) -0.0014(6) -0.0044(6) -0.0023(6)
C15 0.0089(7) 0.0137(8) 0.0157(8) -0.0021(6) -0.0032(6) -0.0024(6)
C16 0.0123(7) 0.0192(8) 0.0174(8) -0.0029(7) -0.0040(6) -0.0069(6)
C17 0.0122(8) 0.0294(10) 0.0220(9) -0.0040(8) -0.0052(7) -0.0063(7)
C18 0.0120(8) 0.0318(10) 0.0225(9) 0.0001(8) -0.0079(7) -0.0025(7)
C19 0.0140(8) 0.0181(8) 0.0174(8) 0.0000(7) -0.0062(7) 0.0005(6)
C20 0.0090(7) 0.0100(7) 0.0096(7) -0.0018(6) -0.0023(6) -0.0021(6)
C21 0.0110(7) 0.0138(8) 0.0120(8) -0.0025(6) -0.0035(6) -0.0023(6)
C22 0.0115(7) 0.0141(8) 0.0143(8) -0.0063(6) -0.0047(6) 0.0020(6)
C23 0.0127(7) 0.0121(8) 0.0215(9) -0.0013(6) -0.0074(7) 0.0004(6)
C24 0.0135(7) 0.0125(8) 0.0129(8) 0.0023(6) -0.0051(6) -0.0027(6)
C25 0.0109(7) 0.0101(7) 0.0130(8) -0.0005(6) -0.0031(6) -0.0027(6)
C26 0.0120(7) 0.0155(8) 0.0140(8) -0.0009(6) -0.0061(6) -0.0018(6)
C27 0.0110(7) 0.0170(8) 0.0147(8) -0.0003(6) -0.0049(6) -0.0061(6)
C28 0.0086(7) 0.0213(9) 0.0149(8) -0.0013(7) -0.0025(6) -0.0012(6)
C29 0.0119(7) 0.0127(8) 0.0119(8) 0.0002(6) -0.0029(6) -0.0049(6)
C30 0.0420(12) 0.0262(11) 0.0351(12) -0.0003(9) -0.0002(10) 0.0037(9)
C31 0.0194(8) 0.0156(8) 0.0187(9) 0.0046(7) -0.0017(7) -0.0059(7)
C32 0.0289(9) 0.0207(9) 0.0165(9) 0.0080(7) -0.0098(7) -0.0146(8)
C33 0.0177(8) 0.0222(9) 0.0292(10) 0.0134(8) -0.0123(8) -0.0074(7)
C34 0.0227(9) 0.0164(9) 0.0253(10) 0.0019(7) -0.0020(8) -0.0010(7)
C35 0.0294(10) 0.0236(9) 0.0163(9) 0.0047(7) -0.0091(8) -0.0114(8)
C36 0.0174(8) 0.0230(9) 0.0231(9) 0.0111(7) -0.0097(7) -0.0087(7)
C38 0.0198(9) 0.0368(11) 0.0164(9) 0.0009(8) -0.0103(7) -0.0111(8)
C37 0.032(2) 0.039(2) 0.037(3) 0.0098(18) -0.021(2) -0.0212(17)
C39 0.020(2) 0.039(3) 0.021(2) -0.011(2) -0.0043(16) -0.005(2)
C40 0.045(3) 0.056(3) 0.024(2) 0.014(3) -0.018(2) -0.033(3)
C41 0.061(4) 0.026(2) 0.037(4) 0.006(2) -0.028(3) -0.018(2)
C42 0.044(2) 0.031(2) 0.028(2) -0.0091(16) -0.0181(18) -0.0002(17)
C43 0.0189(17) 0.041(2) 0.0133(17) -0.0024(15) -0.0033(13) -0.0100(15)
C37B 0.067(8) 0.102(8) 0.029(6) 0.027(6) -0.018(5) -0.069(7)
C39B 0.010(3) 0.005(3) 0.008(3) -0.003(3) -0.001(2) -0.001(3)
C40B 0.042(4) 0.024(4) 0.018(3) 0.006(3) -0.013(3) -0.017(3)
C41B 0.064(6) 0.018(3) 0.031(4) -0.001(3) -0.031(4) -0.001(4)
C42B 0.037(5) 0.038(5) 0.030(6) -0.017(4) -0.017(4) 0.011(4)
C43B 0.018(3) 0.066(6) 0.020(4) -0.007(4) -0.006(3) -0.011(4)
N1 0.0097(6) 0.0085(6) 0.0104(6) -0.0029(5) -0.0012(5) -0.0010(5)
N2 0.0113(6) 0.0088(6) 0.0137(7) -0.0003(5) -0.0026(5) -0.0029(5)
O1 0.0096(5) 0.0136(5) 0.0089(5) -0.0024(4) -0.0028(4) -0.0023(4)
Cl1 0.01107(16) 0.01511(18) 0.01185(18) -0.00392(14) -0.00010(14) -0.00609(14)
Cl2 0.01334(18) 0.0245(2) 0.0170(2) 0.00678(16) -0.00725(16) -0.00292(16)
In1 0.00841(5) 0.00993(5) 0.00911(5) -0.00089(4) -0.00272(4) -0.00250(4)
C44 0.035(2) 0.046(3) 0.030(2) 0.008(2) -0.014(2) -0.015(2)
C45 0.0207(19) 0.020(2) 0.026(2) 0.0025(19) -0.012(2) -0.0032(15)
C46 0.019(2) 0.021(3) 0.021(3) 0.007(2) -0.0105(19) -0.0066(17)
C47 0.0226(19) 0.022(2) 0.024(2) 0.0035(19) -0.0105(19) -0.0067(15)
C48 0.026(2) 0.018(2) 0.031(3) 0.000(2) -0.016(2) -0.0033(16)
C49 0.0178(19) 0.020(2) 0.036(3) 0.008(2) -0.007(2) -0.0096(16)
C50 0.017(2) 0.023(3) 0.019(3) 0.004(2) -0.0059(19) -0.0069(16)

loop_
_atom_type_symbol
_atom_type_description
_atom_type_scat_dispersion_real
_atom_type_scat_dispersion_imag
_atom_type_scat_source
C C 0.0033 0.0016 'International Tables Vol C Tables 4.2.6.8 and 6.1.1.4'
H H 0.0000 0.0000 'International Tables Vol C Tables 4.2.6.8 and 6.1.1.4'
N N 0.0061 0.0033 'International Tables Vol C Tables 4.2.6.8 and 6.1.1.4'
O O 0.0106 0.0060 'International Tables Vol C Tables 4.2.6.8 and 6.1.1.4'
Cl Cl 0.1484 0.1585 'International Tables Vol C Tables 4.2.6.8 and 6.1.1.4'
In In -0.7276 1.3100 'International Tables Vol C Tables 4.2.6.8 and 6.1.1.4'

loop_
_geom_angle_atom_site_label_1
_geom_angle_atom_site_label_2
_geom_angle_atom_site_label_3
_geom_angle
_geom_angle_site_symmetry_3
N2 C1 H1A 109.5 .
N2 C1 H1B 109.5 .
H1A C1 H1B 109.5 .
N2 C1 H1C 109.5 .
H1A C1 H1C 109.5 .
H1B C1 H1C 109.5 .
N2 C2 H2A 109.5 .
N2 C2 H2B 109.5 .
H2A C2 H2B 109.5 .
N2 C2 H2C 109.5 .
H2A C2 H2C 109.5 .
H2B C2 H2C 109.5 .
N1 C3 C4 111.62(12) .
N1 C3 H3A 109.3 .
C4 C3 H3A 109.3 .
N1 C3 H3B 109.3 .
C4 C3 H3B 109.3 .
H3A C3 H3B 108.0 .
C9 C4 C5 120.92(13) .
C9 C4 C3 119.35(13) .
C5 C4 C3 119.69(13) .
O1 C5 C4 120.04(13) .
O1 C5 C6 121.20(13) .
C4 C5 C6 118.75(13) .
C7 C6 C5 117.41(13) .
C7 C6 C20 121.42(13) .
C5 C6 C20 121.15(12) .
C6 C7 C8 124.43(14) .
C6 C7 H7 117.8 .
C8 C7 H7 117.8 .
C9 C8 C7 116.56(13) .
C9 C8 C10 122.91(13) .
C7 C8 C10 120.53(13) .
C8 C9 C4 121.49(14) .
C8 C9 H9 119.3 .
C4 C9 H9 119.3 .
C13 C10 C11 108.39(13) .
C13 C10 C8 112.33(13) .
C11 C10 C8 109.77(13) .
C13 C10 C12 107.78(14) .
C11 C10 C12 108.60(14) .
C8 C10 C12 109.88(12) .
C10 C11 H11A 109.5 .
C10 C11 H11B 109.5 .
H11A C11 H11B 109.5 .
C10 C11 H11C 109.5 .
H11A C11 H11C 109.5 .
H11B C11 H11C 109.5 .
C10 C12 H12A 109.5 .
C10 C12 H12B 109.5 .
H12A C12 H12B 109.5 .
C10 C12 H12C 109.5 .
H12A C12 H12C 109.5 .
H12B C12 H12C 109.5 .
C10 C13 H13A 109.5 .
C10 C13 H13B 109.5 .
H13A C13 H13B 109.5 .
C10 C13 H13C 109.5 .
H13A C13 H13C 109.5 .
H13B C13 H13C 109.5 .
N1 C14 C19 111.65(12) .
N1 C14 C15 111.73(12) .
C19 C14 C15 111.04(12) .
N1 C14 H14 107.4 .
C19 C14 H14 107.4 .
C15 C14 H14 107.4 .
N2 C15 C14 111.18(11) .
N2 C15 C16 114.55(12) .
C14 C15 C16 109.06(12) .
N2 C15 H15 107.2 .
C14 C15 H15 107.2 .
C16 C15 H15 107.2 .
C17 C16 C15 111.22(12) .
C17 C16 H16A 109.4 .
C15 C16 H16A 109.4 .
C17 C16 H16B 109.4 .
C15 C16 H16B 109.4 .
H16A C16 H16B 108.0 .
C18 C17 C16 111.10(13) .
C18 C17 H17A 109.4 .
C16 C17 H17A 109.4 .
C18 C17 H17B 109.4 .
C16 C17 H17B 109.4 .
H17A C17 H17B 108.0 .
C17 C18 C19 111.13(13) .
C17 C18 H18A 109.4 .
C19 C18 H18A 109.4 .
C17 C18 H18B 109.4 .
C19 C18 H18B 109.4 .
H18A C18 H18B 108.0 .
C14 C19 C18 111.20(13) .
C14 C19 H19A 109.4 .
C18 C19 H19A 109.4 .
C14 C19 H19B 109.4 .
C18 C19 H19B 109.4 .
H19A C19 H19B 108.0 .
C6 C20 C21 112.38(11) .
C6 C20 C25 112.36(12) .
C21 C20 C25 106.90(12) .
C6 C20 C29 109.11(11) .
C21 C20 C29 107.05(11) .
C25 C20 C29 108.86(11) .
C22 C21 C20 111.42(12) .
C22 C21 H21A 109.3 .
C20 C21 H21A 109.3 .
C22 C21 H21B 109.3 .
C20 C21 H21B 109.3 .
H21A C21 H21B 108.0 .
C23 C22 C21 109.99(12) .
C23 C22 C28 109.38(12) .
C21 C22 C28 109.81(12) .
C23 C22 H22 109.2 .
C21 C22 H22 109.2 .
C28 C22 H22 109.2 .
C22 C23 C24 108.95(12) .
C22 C23 H23A 109.9 .
C24 C23 H23A 109.9 .
C22 C23 H23B 109.9 .
C24 C23 H23B 109.9 .
H23A C23 H23B 108.3 .
C23 C24 C25 109.64(12) .
C23 C24 C26 109.70(12) .
C25 C24 C26 108.79(12) .
C23 C24 H24 109.6 .
C25 C24 H24 109.6 .
C26 C24 H24 109.6 .
C24 C25 C20 111.53(12) .
C24 C25 H25A 109.3 .
C20 C25 H25A 109.3 .
C24 C25 H25B 109.3 .
C20 C25 H25B 109.3 .
H25A C25 H25B 108.0 .
C24 C26 C27 109.86(12) .
C24 C26 H26A 109.7 .
C27 C26 H26A 109.7 .
C24 C26 H26B 109.7 .
C27 C26 H26B 109.7 .
H26A C26 H26B 108.2 .
C29 C27 C26 109.57(12) .
C29 C27 C28 109.74(12) .
C26 C27 C28 109.31(13) .
C29 C27 H27 109.4 .
C26 C27 H27 109.4 .
C28 C27 H27 109.4 .
C27 C28 C22 108.85(12) .
C27 C28 H28A 109.9 .
C22 C28 H28A 109.9 .
C27 C28 H28B 109.9 .
C22 C28 H28B 109.9 .
H28A C28 H28B 108.3 .
C27 C29 C20 110.92(12) .
C27 C29 H29A 109.5 .
C20 C29 H29A 109.5 .
C27 C29 H29B 109.5 .
C20 C29 H29B 109.5 .
H29A C29 H29B 108.0 .
C31 C30 H30A 109.5 .
C31 C30 H30B 109.5 .
H30A C30 H30B 109.5 .
C31 C30 H30C 109.5 .
H30A C30 H30C 109.5 .
H30B C30 H30C 109.5 .
C36 C31 C32 118.28(15) .
C36 C31 C30 120.94(16) .
C32 C31 C30 120.78(16) .
C33 C32 C31 120.82(15) .
C33 C32 H32 119.6 .
C31 C32 H32 119.6 .
C34 C33 C32 120.11(15) .
C34 C33 H33 119.9 .
C32 C33 H33 119.9 .
C33 C34 C35 119.63(16) .
C33 C34 H34 120.2 .
C35 C34 H34 120.2 .
C36 C35 C34 120.31(16) .
C36 C35 H35 119.8 .
C34 C35 H35 119.8 .
C35 C36 C31 120.84(15) .
C35 C36 H36 119.6 .
C31 C36 H36 119.6 .
C39 C38 C43 120.6(3) .
C39B C38 C43B 112.2(5) .
C39B C38 C37B 126.1(6) .
C43B C38 C37B 121.4(5) .
C39 C38 C37 120.3(3) .
C43 C38 C37 119.0(2) .
C38 C37 H37A 109.5 .
C38 C37 H37B 109.5 .
H37A C37 H37B 109.5 .
C38 C37 H37C 109.5 .
H37A C37 H37C 109.5 .
H37B C37 H37C 109.5 .
C38 C39 C40 121.0(4) .
C38 C39 H39 119.5 .
C40 C39 H39 119.5 .
C41 C40 C39 118.9(4) .
C41 C40 H40 120.5 .
C39 C40 H40 120.5 .
C40 C41 C42 119.9(4) .
C40 C41 H41 120.0 .
C42 C41 H41 120.0 .
C43 C42 C41 120.8(4) .
C43 C42 H42 119.6 .
C41 C42 H42 119.6 .
C42 C43 C38 118.7(3) .
C42 C43 H43 120.7 .
C38 C43 H43 120.7 .
C38 C37B H37D 109.5 .
C38 C37B H37E 109.5 .
H37D C37B H37E 109.5 .
C38 C37B H37F 109.5 .
H37D C37B H37F 109.5 .
H37E C37B H37F 109.5 .
C40B C39B C38 124.4(7) .
C40B C39B H39B 117.8 .
C38 C39B H39B 117.8 .
C41B C40B C39B 119.9(7) .
C41B C40B H40B 120.0 .
C39B C40B H40B 120.0 .
C40B C41B C42B 120.3(8) .
C40B C41B H41B 119.8 .
C42B C41B H41B 119.8 .
C41B C42B C43B 117.3(8) .
C41B C42B H42B 121.3 .
C43B C42B H42B 121.3 .
C42B C43B C38 125.6(7) .
C42B C43B H43B 117.2 .
C38 C43B H43B 117.2 .
C14 N1 C3 112.39(11) .
C14 N1 In1 112.84(9) .
C3 N1 In1 108.50(9) .
C14 N1 H1 109.6(10) .
C3 N1 H1 109.0(10) .
In1 N1 H1 104.2(10) .
C1 N2 C2 107.41(12) .
C1 N2 C15 110.12(12) .
C2 N2 C15 113.11(12) .
C1 N2 In1 110.81(9) .
C2 N2 In1 108.72(8) .
C15 N2 In1 106.70(8) .
C5 O1 In1 123.57(8) .
In1 Cl1 In1 99.365(13) 2_665
O1 In1 N1 88.31(4) .
O1 In1 N2 104.24(4) .
N1 In1 N2 77.38(4) .
O1 In1 Cl2 97.05(3) .
N1 In1 Cl2 174.36(3) .
N2 In1 Cl2 99.50(3) .
O1 In1 Cl1 89.54(3) .
N1 In1 Cl1 86.85(3) .
N2 In1 Cl1 158.55(3) .
Cl2 In1 Cl1 94.927(15) .
O1 In1 Cl1 168.54(3) 2_665
N1 In1 Cl1 85.29(3) 2_665
N2 In1 Cl1 83.63(3) 2_665
Cl2 In1 Cl1 89.708(16) 2_665
Cl1 In1 Cl1 80.636(13) 2_665
C45 C44 H44A 109.5 .
C45 C44 H44B 109.5 .
H44A C44 H44B 109.5 .
C45 C44 H44C 109.5 .
H44A C44 H44C 109.5 .
H44B C44 H44C 109.5 .
C46 C45 C50 118.9(4) .
C46 C45 C44 121.0(4) .
C50 C45 C44 120.1(4) .
C45 C46 C47 121.9(4) .
C45 C46 H46 119.0 .
C47 C46 H46 119.0 .
C48 C47 C46 119.1(4) .
C48 C47 H47 120.4 .
C46 C47 H47 120.4 .
C49 C48 C47 120.4(4) .
C49 C48 H48 119.8 .
C47 C48 H48 119.8 .
C48 C49 C50 120.2(4) .
C48 C49 H49 119.9 .
C50 C49 H49 119.9 .
C49 C50 C45 119.5(4) .
C49 C50 H50 120.3 .
C45 C50 H50 120.3 .

loop_
_geom_bond_atom_site_label_1
_geom_bond_atom_site_label_2
_geom_bond_distance
_geom_bond_site_symmetry_2
C1 N2 1.4880(19) .
C1 H1A 0.9600 .
C1 H1B 0.9600 .
C1 H1C 0.9600 .
C2 N2 1.4882(18) .
C2 H2A 0.9600 .
C2 H2B 0.9600 .
C2 H2C 0.9600 .
C3 N1 1.4990(19) .
C3 C4 1.5050(19) .
C3 H3A 0.9700 .
C3 H3B 0.9700 .
C4 C9 1.3979(19) .
C4 C5 1.404(2) .
C5 O1 1.3464(16) .
C5 C6 1.425(2) .
C6 C7 1.3944(19) .
C6 C20 1.534(2) .
C7 C8 1.401(2) .
C7 H7 0.9300 .
C8 C9 1.388(2) .
C8 C10 1.5357(19) .
C9 H9 0.9300 .
C10 C13 1.530(2) .
C10 C11 1.534(2) .
C10 C12 1.537(2) .
C11 H11A 0.9600 .
C11 H11B 0.9600 .
C11 H11C 0.9600 .
C12 H12A 0.9600 .
C12 H12B 0.9600 .
C12 H12C 0.9600 .
C13 H13A 0.9600 .
C13 H13B 0.9600 .
C13 H13C 0.9600 .
C14 N1 1.4955(17) .
C14 C19 1.521(2) .
C14 C15 1.528(2) .
C14 H14 0.9800 .
C15 N2 1.5014(18) .
C15 C16 1.5313(18) .
C15 H15 0.9800 .
C16 C17 1.523(2) .
C16 H16A 0.9700 .
C16 H16B 0.9700 .
C17 C18 1.520(2) .
C17 H17A 0.9700 .
C17 H17B 0.9700 .
C18 C19 1.533(2) .
C18 H18A 0.9700 .
C18 H18B 0.9700 .
C19 H19A 0.9700 .
C19 H19B 0.9700 .
C20 C21 1.5471(19) .
C20 C25 1.547(2) .
C20 C29 1.5543(18) .
C21 C22 1.532(2) .
C21 H21A 0.9700 .
C21 H21B 0.9700 .
C22 C23 1.531(2) .
C22 C28 1.5366(19) .
C22 H22 0.9800 .
C23 C24 1.532(2) .
C23 H23A 0.9700 .
C23 H23B 0.9700 .
C24 C25 1.533(2) .
C24 C26 1.5338(18) .
C24 H24 0.9800 .
C25 H25A 0.9700 .
C25 H25B 0.9700 .
C26 C27 1.535(2) .
C26 H26A 0.9700 .
C26 H26B 0.9700 .
C27 C29 1.529(2) .
C27 C28 1.536(2) .
C27 H27 0.9800 .
C28 H28A 0.9700 .
C28 H28B 0.9700 .
C29 H29A 0.9700 .
C29 H29B 0.9700 .
C30 C31 1.502(2) .
C30 H30A 0.9600 .
C30 H30B 0.9600 .
C30 H30C 0.9600 .
C31 C36 1.389(2) .
C31 C32 1.394(2) .
C32 C33 1.383(2) .
C32 H32 0.9300 .
C33 C34 1.380(2) .
C33 H33 0.9300 .
C34 C35 1.382(2) .
C34 H34 0.9300 .
C35 C36 1.380(2) .
C35 H35 0.9300 .
C36 H36 0.9300 .
C38 C39 1.362(4) .
C38 C43 1.368(4) .
C38 C39B 1.405(6) .
C38 C43B 1.439(6) .
C38 C37B 1.485(7) .
C38 C37 1.526(4) .
C37 H37A 0.9600 .
C37 H37B 0.9600 .
C37 H37C 0.9600 .
C39 C40 1.370(5) .
C39 H39 0.9300 .
C40 C41 1.364(5) .
C40 H40 0.9300 .
C41 C42 1.384(5) .
C41 H41 0.9300 .
C42 C43 1.367(4) .
C42 H42 0.9300 .
C43 H43 0.9300 .
C37B H37D 0.9600 .
C37B H37E 0.9600 .
C37B H37F 0.9600 .
C39B C40B 1.396(6) .
C39B H39B 0.9300 .
C40B C41B 1.390(6) .
C40B H40B 0.9300 .
C41B C42B 1.398(7) .
C41B H41B 0.9300 .
C42B C43B 1.402(7) .
C42B H42B 0.9300 .
C43B H43B 0.9300 .
N1 In1 2.2623(13) .
N1 H1 0.865(15) .
N2 In1 2.3281(11) .
O1 In1 2.0833(10) .
Cl1 In1 2.5622(4) .
Cl1 In1 2.6686(4) 2_665
Cl2 In1 2.4058(4) .
In1 Cl1 2.6686(4) 2_665
C44 C45 1.504(5) .
C44 H44A 0.9600 .
C44 H44B 0.9600 .
C44 H44C 0.9600 .
C45 C46 1.363(6) .
C45 C50 1.410(6) .
C46 C47 1.386(5) .
C46 H46 0.9300 .
C47 C48 1.385(6) .
C47 H47 0.9300 .
C48 C49 1.373(6) .
C48 H48 0.9300 .
C49 C50 1.397(5) .
C49 H49 0.9300 .
C50 H50 0.9300 .

loop_
_geom_torsion_atom_site_label_1
_geom_torsion_atom_site_label_2
_geom_torsion_atom_site_label_3
_geom_torsion_atom_site_label_4
_geom_torsion
N1 C3 C4 C9 110.46(14)
N1 C3 C4 C5 -67.54(16)
C9 C4 C5 O1 -173.79(12)
C3 C4 C5 O1 4.18(19)
C9 C4 C5 C6 6.9(2)
C3 C4 C5 C6 -175.14(12)
O1 C5 C6 C7 174.14(12)
C4 C5 C6 C7 -6.54(19)
O1 C5 C6 C20 -7.4(2)
C4 C5 C6 C20 171.93(12)
C5 C6 C7 C8 1.5(2)
C20 C6 C7 C8 -177.01(13)
C6 C7 C8 C9 3.4(2)
C6 C7 C8 C10 -176.85(13)
C7 C8 C9 C4 -3.2(2)
C10 C8 C9 C4 177.08(13)
C5 C4 C9 C8 -1.9(2)
C3 C4 C9 C8 -179.87(13)
C9 C8 C10 C13 -5.8(2)
C7 C8 C10 C13 174.54(13)
C9 C8 C10 C11 -126.42(15)
C7 C8 C10 C11 53.88(18)
C9 C8 C10 C12 114.22(16)
C7 C8 C10 C12 -65.49(18)
N1 C14 C15 N2 -49.21(16)
C19 C14 C15 N2 -174.59(11)
N1 C14 C15 C16 -176.46(11)
C19 C14 C15 C16 58.16(16)
N2 C15 C16 C17 176.42(13)
C14 C15 C16 C17 -58.27(17)
C15 C16 C17 C18 57.08(17)
C16 C17 C18 C19 -54.49(18)
N1 C14 C19 C18 177.71(12)
C15 C14 C19 C18 -56.87(17)
C17 C18 C19 C14 54.55(18)
C7 C6 C20 C21 0.59(18)
C5 C6 C20 C21 -177.81(12)
C7 C6 C20 C25 -120.02(14)
C5 C6 C20 C25 61.57(16)
C7 C6 C20 C29 119.15(14)
C5 C6 C20 C29 -59.25(17)
C6 C20 C21 C22 178.19(11)
C25 C20 C21 C22 -58.10(15)
C29 C20 C21 C22 58.42(15)
C20 C21 C22 C23 60.27(15)
C20 C21 C22 C28 -60.15(16)
C21 C22 C23 C24 -59.39(15)
C28 C22 C23 C24 61.29(15)
C22 C23 C24 C25 59.40(15)
C22 C23 C24 C26 -60.01(15)
C23 C24 C25 C20 -60.59(15)
C26 C24 C25 C20 59.38(15)
C6 C20 C25 C24 -177.89(11)
C21 C20 C25 C24 58.39(14)
C29 C20 C25 C24 -56.92(15)
C23 C24 C26 C27 59.35(16)
C25 C24 C26 C27 -60.58(16)
C24 C26 C27 C29 60.88(15)
C24 C26 C27 C28 -59.40(15)
C29 C27 C28 C22 -59.93(16)
C26 C27 C28 C22 60.25(15)
C23 C22 C28 C27 -61.52(16)
C21 C22 C28 C27 59.26(16)
C26 C27 C29 C20 -58.94(15)
C28 C27 C29 C20 61.09(15)
C6 C20 C29 C27 179.33(12)
C21 C20 C29 C27 -58.83(15)
C25 C20 C29 C27 56.38(15)
C36 C31 C32 C33 -0.1(2)
C30 C31 C32 C33 179.08(16)
C31 C32 C33 C34 0.2(2)
C32 C33 C34 C35 -0.1(2)
C33 C34 C35 C36 -0.1(2)
C34 C35 C36 C31 0.2(2)
C32 C31 C36 C35 -0.1(2)
C30 C31 C36 C35 -179.29(16)
C43 C38 C39 C40 -1.1(10)
C39B C38 C39 C40 -177(5)
C43B C38 C39 C40 5.2(8)
C37B C38 C39 C40 178.2(10)
C37 C38 C39 C40 -178.7(6)
C38 C39 C40 C41 -0.7(10)
C39 C40 C41 C42 1.1(8)
C40 C41 C42 C43 0.3(7)
C41 C42 C43 C38 -2.1(6)
C39 C38 C43 C42 2.5(7)
C39B C38 C43 C42 3.9(11)
C43B C38 C43 C42 -12.9(11)
C37B C38 C43 C42 -177.1(7)
C37 C38 C43 C42 -179.9(4)
C39 C38 C39B C40B -1(3)
C43 C38 C39B C40B -5(2)
C43B C38 C39B C40B 2.1(17)
C37B C38 C39B C40B 176.0(11)
C37 C38 C39B C40B 178.2(12)
C38 C39B C40B C41B 1.6(19)
C39B C40B C41B C42B -3.0(16)
C40B C41B C42B C43B 0.5(16)
C41B C42B C43B C38 3.7(16)
C39 C38 C43B C42B -4.1(11)
C43 C38 C43B C42B 163(2)
C39B C38 C43B C42B -4.8(13)
C37B C38 C43B C42B -179.0(11)
C37 C38 C43B C42B -178.7(8)
C19 C14 N1 C3 -85.86(15)
C15 C14 N1 C3 149.11(12)
C19 C14 N1 In1 151.05(10)
C15 C14 N1 In1 26.01(14)
C4 C3 N1 C14 -59.32(15)
C4 C3 N1 In1 66.17(12)
C14 C15 N2 C1 166.08(11)
C16 C15 N2 C1 -69.72(16)
C14 C15 N2 C2 -73.73(14)
C16 C15 N2 C2 50.46(17)
C14 C15 N2 In1 45.76(13)
C16 C15 N2 In1 169.95(10)
C4 C5 O1 In1 46.15(16)
C6 C5 O1 In1 -134.54(11)
C50 C45 C46 C47 -0.1(7)
C44 C45 C46 C47 179.1(4)
C45 C46 C47 C48 0.7(7)
C46 C47 C48 C49 -1.1(6)
C47 C48 C49 C50 0.9(7)
C48 C49 C50 C45 -0.4(7)
C46 C45 C50 C49 -0.1(6)
C44 C45 C50 C49 -179.2(4)
